data_1569235
loop_
_publ_author_name
'Zars, Ethan'
'Gravogl, Lisa'
'Gau, Michael R.'
'Carroll, Patrick J.'
'Meyer, Karsten'
'Mindiola, Daniel J.'

_publ_section_title
;
 Isostructural bridging diferrous chalcogenide cores
 [Fe<sup>II</sup>(&#x3bc;-E)Fe<sup>II</sup>] (E = O, S, Se, Te) with
 decreasing antiferromagnetic coupling down the chalcogenide series.
;
_journal_issue 24
_journal_name_full 'Chemical science'
_journal_page_first 6770
_journal_page_last 6779
_journal_paper_doi 10.1039/d3sc01094e
_journal_volume 14
_journal_year 2023
_chemical_absolute_configuration ad
_chemical_formula_moiety 'C62 H92 Fe2 K2 N6 O Te, C7 H8'
_chemical_formula_sum 'C69 H100 Fe2 K2 N6 O Te'
_chemical_formula_weight 1347.04
_space_group_crystal_system monoclinic
_space_group_IT_number 4
_space_group_name_Hall 'P 2yb'
_space_group_name_H-M_alt 'P 1 21 1'
_atom_sites_solution_hydrogens geom
_atom_sites_solution_primary dual
_audit_creation_date 2023-02-08
_audit_creation_method
;
Olex2 1.5
(compiled 2021.10.07 svn.r9718050b for OlexSys, GUI svn.r6410)
;
_audit_update_record
;
2023-02-16 deposited with the CCDC.	2023-05-25 downloaded from the CCDC.
;
_cell_angle_alpha 90
_cell_angle_beta 104.292(2)
_cell_angle_gamma 90
_cell_formula_units_Z 2
_cell_length_a 10.5924(2)
_cell_length_b 20.9429(3)
_cell_length_c 15.9207(3)
_cell_measurement_reflns_used 65762
_cell_measurement_temperature 100
_cell_measurement_theta_max 28.2870
_cell_measurement_theta_min 2.6080
_cell_volume 3422.47(11)
_computing_cell_refinement 'CrysAlisPro 1.171.41.89a (Rigaku OD, 2020)'
_computing_data_collection 'CrysAlisPro 1.171.41.89a (Rigaku OD, 2020)'
_computing_data_reduction 'CrysAlisPro 1.171.41.89a (Rigaku OD, 2020)'
_computing_molecular_graphics 'Olex2 1.5 (Dolomanov et al., 2009)'
_computing_publication_material 'Olex2 1.5 (Dolomanov et al., 2009)'
_computing_structure_refinement 'SHELXL 2018/3 (Sheldrick, 2015)'
_computing_structure_solution 'ShelXT (Sheldrick, 2015)'
_diffrn_ambient_temperature 100
_diffrn_detector 'HPC area detector'
_diffrn_detector_area_resol_mean 10.0
_diffrn_detector_type 'Dectris Pilatus3 R 200K'
_diffrn_measured_fraction_theta_full 0.999
_diffrn_measured_fraction_theta_max 0.999
_diffrn_measurement_details
;
List of Runs (angles in degrees, time in seconds):

  # Type    Start    End  Width  t~exp~   \w     \q     \k     \f   Frames
#--------------------------------------------------------------------------
  1  \w    -73.00  86.00   0.50    3.00    --    6.51   0.00  90.00  318
  2  \w    -25.00  30.00   0.50    3.00    --    6.51 -77.00-180.00  110
  3  \w     -8.00  85.00   0.50    3.00    --    6.51  37.00   0.00  186
  4  \w    -25.00  30.00   0.50    3.00    --    6.51 -77.00-120.00  110
  5  \w    -85.00   8.00   0.50    3.00    --   -6.82 -37.00  90.00  186
  6  \w    -25.00  17.00   0.50    3.00    --   -6.82 -77.00-180.00   84
  7  \w    -59.00   9.00   0.50    3.00    --   -6.82 -57.00   0.00  136
  8  \w    -30.00  25.00   0.50    3.00    --   -6.82  77.00  60.00  110
  9  \w    -30.00  25.00   0.50    3.00    --   -6.82  77.00 -60.00  110
 10  \w    -25.00  30.00   0.50    3.00    --    6.51 -77.00  60.00  110
 11  \w    -25.00  30.00   0.50    3.00    --    6.51 -77.00   0.00  110
 12  \w    -25.00  30.00   0.50    3.00    --    6.51 -77.00 -60.00  110
 13  \w    -25.00  17.00   0.50    3.00    --   -6.82 -77.00 150.00   84
;
_diffrn_measurement_device '\k-geometry diffractometer'
_diffrn_measurement_device_type 'Rigaku XtaLAB Synergy-S'
_diffrn_measurement_method '\w scans'
_diffrn_radiation_monochromator mirror
_diffrn_radiation_type MoK\a
_diffrn_radiation_wavelength 0.71073
_diffrn_reflns_av_R_equivalents 0.0566
_diffrn_reflns_av_unetI/netI 0.0361
_diffrn_reflns_Laue_measured_fraction_full 0.999
_diffrn_reflns_Laue_measured_fraction_max 0.999
_diffrn_reflns_limit_h_max 14
_diffrn_reflns_limit_h_min -14
_diffrn_reflns_limit_k_max 27
_diffrn_reflns_limit_k_min -27
_diffrn_reflns_limit_l_max 21
_diffrn_reflns_limit_l_min -21
_diffrn_reflns_number 104460
_diffrn_reflns_point_group_measured_fraction_full 0.999
_diffrn_reflns_point_group_measured_fraction_max 0.999
_diffrn_reflns_theta_full 25.242
_diffrn_reflns_theta_max 28.281
_diffrn_reflns_theta_min 2.210
_diffrn_source 'micro-focus sealed X-ray tube'
_exptl_absorpt_coefficient_mu 1.008
_exptl_absorpt_correction_T_max 1.00000
_exptl_absorpt_correction_T_min 0.86778
_exptl_absorpt_correction_type multi-scan
_exptl_absorpt_process_details 'SCALE3 ABSPACK'
_exptl_crystal_colour orange
_exptl_crystal_density_diffrn 1.307
_exptl_crystal_description block
_exptl_crystal_F_000 1412
_exptl_crystal_size_max 0.16
_exptl_crystal_size_mid 0.1
_exptl_crystal_size_min 0.08
_refine_diff_density_max 0.735
_refine_diff_density_min -0.286
_refine_diff_density_rms 0.054
_refine_ls_abs_structure_details
;
 Flack x determined using 7464 quotients [(I+)-(I-)]/[(I+)+(I-)]
 (Parsons, Flack and Wagner, Acta Cryst. B69 (2013) 249-259).
;
_refine_ls_abs_structure_Flack -0.019(5)
_refine_ls_extinction_method none
_refine_ls_goodness_of_fit_ref 1.048
_refine_ls_hydrogen_treatment constr
_refine_ls_matrix_type full
_refine_ls_number_parameters 757
_refine_ls_number_reflns 16952
_refine_ls_number_restraints 1
_refine_ls_restrained_S_all 1.048
_refine_ls_R_factor_all 0.0275
_refine_ls_R_factor_gt 0.0253
_refine_ls_shift/su_max 0.001
_refine_ls_shift/su_mean 0.000
_refine_ls_structure_factor_coef Fsqd
_refine_ls_weighting_details 'w=1/[\s^2^(Fo^2^)+(0.0312P)^2^] where P=(Fo^2^+2Fc^2^)/3'
_refine_ls_weighting_scheme calc
_refine_ls_wR_factor_gt 0.0567
_refine_ls_wR_factor_ref 0.0574
_reflns_Friedel_coverage 0.947
_reflns_Friedel_fraction_full 1.000
_reflns_Friedel_fraction_max 0.999
_reflns_number_gt 16148
_reflns_number_total 16952
_reflns_threshold_expression 'I > 2\s(I)'
_cod_data_source_file d3sc01094e2.cif
_cod_data_source_block 9697_2-Te
_cod_depositor_comments 'Adding full bibliography for 1569232--1569239.cif.'
_cod_database_code 1569235
_shelx_shelxl_version_number 2018/3
_shelx_estimated_absorpt_t_max 0.924
_shelx_estimated_absorpt_t_min 0.855
_olex2_submission_special_instructions 'No special instructions were received'
_oxdiff_exptl_absorpt_empirical_details
;
Empirical correction (ABSPACK) includes:
- Absorption correction using spherical harmonics
- Frame scaling
;

loop_
_space_group_symop_operation_xyz
'x, y, z'
'-x, y+1/2, -z'

loop_
_atom_site_label
_atom_site_type_symbol
_atom_site_fract_x
_atom_site_fract_y
_atom_site_fract_z
_atom_site_U_iso_or_equiv
_atom_site_adp_type
_atom_site_occupancy
_atom_site_site_symmetry_order
_atom_site_calc_flag
_atom_site_refinement_flags_posn
_atom_site_refinement_flags_adp
_atom_site_refinement_flags_occupancy
_atom_site_disorder_assembly
_atom_site_disorder_group
Te1 Te 0.95427(2) 0.45649(2) 0.23799(2) 0.01468(4) Uani 1 1 d . . . . .
Fe1 Fe 0.92442(3) 0.55710(2) 0.32712(2) 0.01254(8) Uani 1 1 d . . . . .
Fe2 Fe 0.73584(3) 0.39378(2) 0.18170(2) 0.01372(8) Uani 1 1 d . . . . .
K1 K 0.87406(6) 0.39371(3) 0.43535(4) 0.02095(13) Uani 1 1 d . . . . .
K2 K 0.73361(6) 0.56440(3) 0.08373(4) 0.01949(12) Uani 1 1 d . . . . .
O1 O 0.9772(3) 0.32200(12) 0.58517(17) 0.0389(6) Uani 1 1 d . . . . .
N1 N 0.9494(2) 0.53291(11) 0.45757(15) 0.0153(5) Uani 1 1 d . . . . .
N2 N 0.7603(2) 0.59453(11) 0.35544(14) 0.0139(4) Uani 1 1 d . . . . .
N3 N 0.8769(2) 0.63390(11) 0.24086(15) 0.0140(4) Uani 1 1 d . . . . .
N4 N 0.7088(2) 0.32817(11) 0.27259(15) 0.0152(5) Uani 1 1 d . . . . .
N5 N 0.5578(2) 0.41898(11) 0.20108(15) 0.0147(5) Uani 1 1 d . . . . .
N6 N 0.6399(2) 0.42991(11) 0.06258(15) 0.0156(5) Uani 1 1 d . . . . .
C1 C 1.0458(2) 0.51308(13) 0.52678(17) 0.0148(5) Uani 1 1 d . . . . .
C2 C 0.9972(3) 0.50993(13) 0.60044(18) 0.0161(5) Uani 1 1 d . . . . .
H2 H 1.044824 0.496887 0.656472 0.019 Uiso 1 1 calc R U . . .
C3 C 0.8651(2) 0.52940(13) 0.57788(17) 0.0145(5) Uani 1 1 d . . . . .
C4 C 0.8376(2) 0.54251(13) 0.48829(17) 0.0146(5) Uani 1 1 d . . . . .
C5 C 0.7274(2) 0.57137(13) 0.42635(17) 0.0150(5) Uani 1 1 d . . . . .
C6 C 0.5980(2) 0.57960(14) 0.43259(18) 0.0171(5) Uani 1 1 d . . . . .
H6 H 0.569703 0.562072 0.479885 0.021 Uiso 1 1 calc R U . . .
C7 C 0.5131(3) 0.61371(15) 0.36841(19) 0.0187(6) Uani 1 1 d . . . . .
H7 H 0.424763 0.618032 0.370840 0.022 Uiso 1 1 calc R U . . .
C8 C 0.5533(3) 0.64176(14) 0.30063(19) 0.0187(6) Uani 1 1 d . . . . .
H8 H 0.495042 0.667019 0.258727 0.022 Uiso 1 1 calc R U . . .
C9 C 0.6826(2) 0.63194(13) 0.29530(17) 0.0143(5) Uani 1 1 d . . . . .
C10 C 0.7509(2) 0.65854(13) 0.23346(17) 0.0141(5) Uani 1 1 d . . . . .
C11 C 0.7250(3) 0.70738(13) 0.17046(18) 0.0148(5) Uani 1 1 d . . . . .
C12 C 0.8378(3) 0.71062(13) 0.13819(18) 0.0167(5) Uani 1 1 d . . . . .
H12 H 0.849883 0.738385 0.093639 0.020 Uiso 1 1 calc R U . . .
C13 C 0.9279(2) 0.66653(13) 0.18236(18) 0.0152(5) Uani 1 1 d . . . . .
C14 C 1.1832(3) 0.49727(15) 0.52059(19) 0.0189(6) Uani 1 1 d . . . . .
C15 C 1.1887(3) 0.43086(17) 0.4805(2) 0.0300(7) Uani 1 1 d . . . . .
H15A H 1.158830 0.398639 0.515837 0.045 Uiso 1 1 calc R U . . .
H15B H 1.278494 0.421393 0.478431 0.045 Uiso 1 1 calc R U . . .
H15C H 1.132254 0.430212 0.421552 0.045 Uiso 1 1 calc R U . . .
C16 C 1.2754(3) 0.49626(17) 0.6124(2) 0.0262(7) Uani 1 1 d . . . . .
H16A H 1.272908 0.537854 0.640187 0.039 Uiso 1 1 calc R U . . .
H16B H 1.364467 0.487311 0.608332 0.039 Uiso 1 1 calc R U . . .
H16C H 1.247232 0.462958 0.647083 0.039 Uiso 1 1 calc R U . . .
C17 C 1.2333(3) 0.5472(2) 0.4669(2) 0.0362(9) Uani 1 1 d . . . . .
H17A H 1.228900 0.589599 0.492129 0.054 Uiso 1 1 calc R U . . .
H17B H 1.179390 0.546597 0.407282 0.054 Uiso 1 1 calc R U . . .
H17C H 1.323814 0.537507 0.466930 0.054 Uiso 1 1 calc R U . . .
C18 C 0.7852(3) 0.54141(13) 0.64439(17) 0.0167(5) Uani 1 1 d . . . . .
C19 C 0.6685(3) 0.49585(15) 0.6335(2) 0.0216(6) Uani 1 1 d . . . . .
H19A H 0.614390 0.498701 0.574016 0.032 Uiso 1 1 calc R U . . .
H19B H 0.616579 0.507804 0.674169 0.032 Uiso 1 1 calc R U . . .
H19C H 0.700085 0.451978 0.645310 0.032 Uiso 1 1 calc R U . . .
C20 C 0.7404(3) 0.61154(15) 0.64064(19) 0.0206(6) Uani 1 1 d . . . . .
H20A H 0.684459 0.620756 0.583074 0.031 Uiso 1 1 calc R U . . .
H20B H 0.816743 0.639634 0.651847 0.031 Uiso 1 1 calc R U . . .
H20C H 0.691570 0.618867 0.684625 0.031 Uiso 1 1 calc R U . . .
C21 C 0.8700(3) 0.52987(15) 0.73703(18) 0.0214(6) Uani 1 1 d . . . . .
H21A H 0.817714 0.537210 0.779029 0.032 Uiso 1 1 calc R U . . .
H21B H 0.944198 0.559320 0.748734 0.032 Uiso 1 1 calc R U . . .
H21C H 0.901913 0.485771 0.742081 0.032 Uiso 1 1 calc R U . . .
C22 C 0.6124(3) 0.75538(14) 0.14618(19) 0.0193(6) Uani 1 1 d . . . . .
C23 C 0.4850(3) 0.72250(16) 0.0985(2) 0.0255(7) Uani 1 1 d . . . . .
H23A H 0.492819 0.707721 0.041564 0.038 Uiso 1 1 calc R U . . .
H23B H 0.412717 0.752919 0.090874 0.038 Uiso 1 1 calc R U . . .
H23C H 0.468174 0.685929 0.132541 0.038 Uiso 1 1 calc R U . . .
C24 C 0.6416(3) 0.80612(15) 0.0841(2) 0.0267(7) Uani 1 1 d . . . . .
H24A H 0.721639 0.828981 0.112181 0.040 Uiso 1 1 calc R U . . .
H24B H 0.568982 0.836406 0.069174 0.040 Uiso 1 1 calc R U . . .
H24C H 0.652892 0.785405 0.031221 0.040 Uiso 1 1 calc R U . . .
C25 C 0.5974(3) 0.79058(15) 0.2284(2) 0.0237(6) Uani 1 1 d . . . . .
H25A H 0.574947 0.759769 0.268711 0.036 Uiso 1 1 calc R U . . .
H25B H 0.528189 0.822595 0.212398 0.036 Uiso 1 1 calc R U . . .
H25C H 0.679668 0.811702 0.256268 0.036 Uiso 1 1 calc R U . . .
C26 C 1.0639(3) 0.65528(13) 0.16980(18) 0.0172(5) Uani 1 1 d . . . . .
C27 C 1.0610(3) 0.60285(16) 0.1016(2) 0.0254(7) Uani 1 1 d . . . . .
H27A H 1.030880 0.562715 0.121620 0.038 Uiso 1 1 calc R U . . .
H27B H 1.148746 0.596951 0.093008 0.038 Uiso 1 1 calc R U . . .
H27C H 1.001470 0.615504 0.046629 0.038 Uiso 1 1 calc R U . . .
C28 C 1.1597(3) 0.63532(16) 0.2540(2) 0.0244(6) Uani 1 1 d . . . . .
H28A H 1.158486 0.666936 0.299161 0.037 Uiso 1 1 calc R U . . .
H28B H 1.247610 0.632694 0.244709 0.037 Uiso 1 1 calc R U . . .
H28C H 1.134407 0.593501 0.272150 0.037 Uiso 1 1 calc R U . . .
C29 C 1.1134(3) 0.71691(16) 0.1371(3) 0.0323(8) Uani 1 1 d . . . . .
H29A H 1.114806 0.751192 0.179209 0.048 Uiso 1 1 calc R U . . .
H29B H 1.055368 0.728886 0.081273 0.048 Uiso 1 1 calc R U . . .
H29C H 1.201615 0.710093 0.129837 0.048 Uiso 1 1 calc R U . . .
C30 C 0.7649(3) 0.27359(13) 0.31087(19) 0.0178(6) Uani 1 1 d . . . . .
C31 C 0.7119(3) 0.25783(14) 0.37991(19) 0.0194(6) Uani 1 1 d . . . . .
H31 H 0.735998 0.222197 0.417357 0.023 Uiso 1 1 calc R U . . .
C32 C 0.6163(3) 0.30363(13) 0.38497(19) 0.0175(6) Uani 1 1 d . . . . .
C33 C 0.6163(3) 0.34746(13) 0.31733(18) 0.0152(5) Uani 1 1 d . . . . .
C34 C 0.5323(2) 0.40062(13) 0.27678(18) 0.0152(5) Uani 1 1 d . . . . .
C35 C 0.4301(3) 0.43116(14) 0.30265(19) 0.0183(6) Uani 1 1 d . . . . .
H35 H 0.411228 0.420789 0.356345 0.022 Uiso 1 1 calc R U . . .
C36 C 0.3574(3) 0.47668(14) 0.2485(2) 0.0206(6) Uani 1 1 d . . . . .
H36 H 0.290295 0.498802 0.266515 0.025 Uiso 1 1 calc R U . . .
C37 C 0.3808(3) 0.49063(14) 0.16814(18) 0.0180(5) Uani 1 1 d . . . . .
H37 H 0.328183 0.520706 0.130431 0.022 Uiso 1 1 calc R U . . .
C38 C 0.4829(2) 0.45959(16) 0.14415(16) 0.0153(5) Uani 1 1 d . . . . .
C39 C 0.5228(2) 0.46225(14) 0.06161(16) 0.0150(5) Uani 1 1 d . . . . .
C40 C 0.4682(2) 0.48593(13) -0.02226(18) 0.0164(5) Uani 1 1 d . . . . .
C41 C 0.5562(3) 0.46769(13) -0.07199(17) 0.0178(6) Uani 1 1 d . . . . .
H41 H 0.546905 0.476915 -0.131631 0.021 Uiso 1 1 calc R U . . .
C42 C 0.6585(3) 0.43406(13) -0.01899(18) 0.0158(5) Uani 1 1 d . . . . .
C43 C 0.8625(3) 0.23499(13) 0.2758(2) 0.0202(6) Uani 1 1 d . . . . .
C44 C 0.8072(3) 0.22291(17) 0.1783(2) 0.0314(7) Uani 1 1 d . . . . .
H44A H 0.789104 0.263858 0.147890 0.047 Uiso 1 1 calc R U . . .
H44B H 0.726317 0.198237 0.169422 0.047 Uiso 1 1 calc R U . . .
H44C H 0.870805 0.198932 0.155403 0.047 Uiso 1 1 calc R U . . .
C45 C 0.8847(3) 0.17023(15) 0.3215(3) 0.0321(8) Uani 1 1 d . . . . .
H45A H 0.944452 0.144684 0.297035 0.048 Uiso 1 1 calc R U . . .
H45B H 0.801357 0.147796 0.313229 0.048 Uiso 1 1 calc R U . . .
H45C H 0.922585 0.176734 0.383598 0.048 Uiso 1 1 calc R U . . .
C46 C 0.9932(3) 0.26933(15) 0.2876(2) 0.0258(7) Uani 1 1 d . . . . .
H46A H 1.031551 0.276529 0.349446 0.039 Uiso 1 1 calc R U . . .
H46B H 0.979546 0.310445 0.257302 0.039 Uiso 1 1 calc R U . . .
H46C H 1.052283 0.242997 0.263522 0.039 Uiso 1 1 calc R U . . .
C47 C 0.5307(3) 0.29987(15) 0.44914(19) 0.0226(6) Uani 1 1 d . . . . .
C48 C 0.3868(3) 0.29010(16) 0.4010(2) 0.0283(7) Uani 1 1 d . . . . .
H48A H 0.333702 0.286793 0.443258 0.042 Uiso 1 1 calc R U . . .
H48B H 0.378197 0.250801 0.366664 0.042 Uiso 1 1 calc R U . . .
H48C H 0.357075 0.326509 0.362553 0.042 Uiso 1 1 calc R U . . .
C49 C 0.5693(4) 0.24157(18) 0.5092(2) 0.0372(8) Uani 1 1 d . . . . .
H49A H 0.660736 0.245432 0.541183 0.056 Uiso 1 1 calc R U . . .
H49B H 0.557660 0.202466 0.474322 0.056 Uiso 1 1 calc R U . . .
H49C H 0.514004 0.239778 0.550236 0.056 Uiso 1 1 calc R U . . .
C50 C 0.5504(3) 0.35926(16) 0.5076(2) 0.0265(7) Uani 1 1 d . . . . .
H50A H 0.533477 0.397761 0.471616 0.040 Uiso 1 1 calc R U . . .
H50B H 0.640172 0.360184 0.543257 0.040 Uiso 1 1 calc R U . . .
H50C H 0.489976 0.357709 0.545352 0.040 Uiso 1 1 calc R U . . .
C51 C 0.3400(3) 0.52054(14) -0.05953(19) 0.0189(6) Uani 1 1 d . . . . .
C52 C 0.2227(3) 0.48256(16) -0.0450(2) 0.0233(6) Uani 1 1 d . . . . .
H52A H 0.217143 0.441464 -0.075148 0.035 Uiso 1 1 calc R U . . .
H52B H 0.142512 0.506881 -0.067815 0.035 Uiso 1 1 calc R U . . .
H52C H 0.233790 0.475153 0.017168 0.035 Uiso 1 1 calc R U . . .
C53 C 0.3175(3) 0.52822(17) -0.1583(2) 0.0271(7) Uani 1 1 d . . . . .
H53A H 0.313789 0.485989 -0.185285 0.041 Uiso 1 1 calc R U . . .
H53B H 0.389229 0.552846 -0.170963 0.041 Uiso 1 1 calc R U . . .
H53C H 0.235094 0.550709 -0.181425 0.041 Uiso 1 1 calc R U . . .
C54 C 0.3449(3) 0.58799(15) -0.0211(2) 0.0250(6) Uani 1 1 d . . . . .
H54A H 0.260173 0.608832 -0.042545 0.037 Uiso 1 1 calc R U . . .
H54B H 0.412385 0.612953 -0.038615 0.037 Uiso 1 1 calc R U . . .
H54C H 0.365165 0.585258 0.042229 0.037 Uiso 1 1 calc R U . . .
C55 C 0.7775(3) 0.40722(13) -0.04413(18) 0.0172(6) Uani 1 1 d . . . . .
C56 C 0.7423(3) 0.38882(16) -0.14031(19) 0.0234(6) Uani 1 1 d . . . . .
H56A H 0.819729 0.372097 -0.156091 0.035 Uiso 1 1 calc R U . . .
H56B H 0.710442 0.426583 -0.175538 0.035 Uiso 1 1 calc R U . . .
H56C H 0.674200 0.356024 -0.150778 0.035 Uiso 1 1 calc R U . . .
C57 C 0.8306(3) 0.34761(14) 0.00937(19) 0.0213(6) Uani 1 1 d . . . . .
H57A H 0.901422 0.329093 -0.012319 0.032 Uiso 1 1 calc R U . . .
H57B H 0.760590 0.316155 0.004174 0.032 Uiso 1 1 calc R U . . .
H57C H 0.863620 0.359594 0.070356 0.032 Uiso 1 1 calc R U . . .
C58 C 0.8861(2) 0.45745(18) -0.02884(18) 0.0219(5) Uani 1 1 d . . . . .
H58A H 0.914138 0.467310 0.033158 0.033 Uiso 1 1 calc R U . . .
H58B H 0.853456 0.496359 -0.061148 0.033 Uiso 1 1 calc R U . . .
H58C H 0.960160 0.440782 -0.048759 0.033 Uiso 1 1 calc R U . . .
C59 C 1.1176(5) 0.2432(2) 0.5476(3) 0.0607(13) Uani 1 1 d . . . . .
H59A H 1.090889 0.260014 0.488468 0.091 Uiso 1 1 calc R U . . .
H59B H 1.132647 0.197072 0.545566 0.091 Uiso 1 1 calc R U . . .
H59C H 1.198151 0.264273 0.578820 0.091 Uiso 1 1 calc R U . . .
C60 C 1.0127(4) 0.25553(19) 0.5935(3) 0.0495(10) Uani 1 1 d . . . . .
H60A H 0.935644 0.228804 0.568002 0.059 Uiso 1 1 calc R U . . .
H60B H 1.044026 0.244220 0.655526 0.059 Uiso 1 1 calc R U . . .
C61 C 0.9317(3) 0.34611(19) 0.6560(2) 0.0353(8) Uani 1 1 d . . . . .
H61A H 0.869727 0.315120 0.670458 0.042 Uiso 1 1 calc R U . . .
H61B H 0.883976 0.386488 0.638199 0.042 Uiso 1 1 calc R U . . .
C62 C 1.0401(3) 0.35825(19) 0.7357(3) 0.0359(8) Uani 1 1 d . . . . .
H62A H 1.103302 0.387907 0.721400 0.054 Uiso 1 1 calc R U . . .
H62B H 1.083586 0.317866 0.756290 0.054 Uiso 1 1 calc R U . . .
H62C H 1.003930 0.376878 0.781164 0.054 Uiso 1 1 calc R U . . .
C63 C 0.7773(4) 0.83051(19) -0.1252(3) 0.0452(10) Uani 1 1 d . . . . .
H63A H 0.842768 0.838882 -0.071003 0.068 Uiso 1 1 calc R U . . .
H63B H 0.700363 0.857106 -0.127556 0.068 Uiso 1 1 calc R U . . .
H63C H 0.813707 0.840708 -0.174504 0.068 Uiso 1 1 calc R U . . .
C64 C 0.7388(3) 0.76083(17) -0.1290(2) 0.0288(7) Uani 1 1 d . . . . .
C65 C 0.6088(3) 0.74298(19) -0.1578(3) 0.0379(8) Uani 1 1 d . . . . .
H65 H 0.543653 0.774776 -0.175250 0.045 Uiso 1 1 calc R U . . .
C66 C 0.5738(4) 0.6792(2) -0.1612(3) 0.0400(9) Uani 1 1 d . . . . .
H66 H 0.484805 0.667539 -0.181428 0.048 Uiso 1 1 calc R U . . .
C67 C 0.6665(4) 0.63275(18) -0.1356(2) 0.0371(8) Uani 1 1 d . . . . .
H67 H 0.641959 0.589061 -0.136816 0.045 Uiso 1 1 calc R U . . .
C68 C 0.7953(4) 0.65004(17) -0.1082(2) 0.0343(8) Uani 1 1 d . . . . .
H68 H 0.860230 0.618036 -0.091345 0.041 Uiso 1 1 calc R U . . .
C69 C 0.8315(3) 0.71407(17) -0.1049(2) 0.0312(7) Uani 1 1 d . . . . .
H69 H 0.920811 0.725473 -0.085867 0.037 Uiso 1 1 calc R U . . .

loop_
_atom_site_aniso_label
_atom_site_aniso_U_11
_atom_site_aniso_U_22
_atom_site_aniso_U_33
_atom_site_aniso_U_23
_atom_site_aniso_U_13
_atom_site_aniso_U_12
Te1 0.01555(8) 0.01286(8) 0.01568(8) -0.00192(7) 0.00394(6) -0.00048(7)
Fe1 0.01336(17) 0.01261(18) 0.01220(18) 0.00113(14) 0.00420(14) 0.00188(14)
Fe2 0.01349(17) 0.01436(19) 0.01386(19) 0.00075(15) 0.00445(14) 0.00057(15)
K1 0.0229(3) 0.0185(3) 0.0202(3) 0.0029(2) 0.0028(2) -0.0027(2)
K2 0.0209(3) 0.0179(3) 0.0190(3) -0.0031(2) 0.0036(2) -0.0021(2)
O1 0.0527(15) 0.0287(13) 0.0351(14) 0.0139(11) 0.0107(12) 0.0097(11)
N1 0.0156(11) 0.0152(11) 0.0147(11) -0.0009(9) 0.0032(9) 0.0001(9)
N2 0.0132(10) 0.0149(11) 0.0138(11) -0.0006(9) 0.0036(8) 0.0003(8)
N3 0.0135(10) 0.0141(11) 0.0145(11) -0.0013(9) 0.0038(8) -0.0004(8)
N4 0.0155(10) 0.0139(11) 0.0163(11) -0.0006(9) 0.0040(9) -0.0001(9)
N5 0.0141(10) 0.0150(11) 0.0152(11) -0.0010(9) 0.0039(9) -0.0008(9)
N6 0.0143(10) 0.0166(11) 0.0166(11) -0.0016(9) 0.0055(9) -0.0018(9)
C1 0.0151(12) 0.0144(13) 0.0141(13) 0.0014(10) 0.0021(10) -0.0005(10)
C2 0.0178(12) 0.0148(13) 0.0147(13) 0.0026(10) 0.0024(10) 0.0003(10)
C3 0.0161(12) 0.0127(13) 0.0156(13) 0.0007(10) 0.0053(10) -0.0020(10)
C4 0.0142(12) 0.0145(13) 0.0150(13) -0.0013(10) 0.0034(10) -0.0017(10)
C5 0.0178(12) 0.0134(13) 0.0153(13) -0.0018(10) 0.0066(10) -0.0007(10)
C6 0.0137(12) 0.0233(14) 0.0156(13) 0.0002(11) 0.0059(10) -0.0012(11)
C7 0.0127(12) 0.0249(15) 0.0191(14) -0.0023(12) 0.0053(11) 0.0007(11)
C8 0.0169(13) 0.0197(14) 0.0180(14) 0.0007(11) 0.0018(10) 0.0022(11)
C9 0.0161(12) 0.0131(13) 0.0129(13) -0.0022(10) 0.0020(10) 0.0006(10)
C10 0.0134(12) 0.0131(13) 0.0151(13) -0.0006(10) 0.0020(10) 0.0016(10)
C11 0.0156(12) 0.0130(13) 0.0155(13) -0.0009(10) 0.0028(10) 0.0030(10)
C12 0.0191(13) 0.0141(13) 0.0164(13) 0.0015(10) 0.0036(11) -0.0007(10)
C13 0.0170(12) 0.0136(13) 0.0152(13) -0.0012(10) 0.0044(10) -0.0005(10)
C14 0.0146(12) 0.0255(16) 0.0157(14) 0.0037(11) 0.0023(10) 0.0012(11)
C15 0.0202(14) 0.0394(19) 0.0286(17) -0.0068(14) 0.0026(13) 0.0114(13)
C16 0.0154(13) 0.0416(19) 0.0195(15) -0.0004(13) 0.0003(11) 0.0023(12)
C17 0.0167(14) 0.053(2) 0.039(2) 0.0235(18) 0.0084(13) 0.0020(14)
C18 0.0179(12) 0.0189(14) 0.0144(13) 0.0006(10) 0.0060(10) 0.0002(10)
C19 0.0200(13) 0.0250(16) 0.0214(15) 0.0004(12) 0.0084(11) -0.0018(11)
C20 0.0234(14) 0.0224(15) 0.0170(14) -0.0013(11) 0.0066(11) 0.0029(11)
C21 0.0224(13) 0.0270(16) 0.0153(14) 0.0024(12) 0.0057(11) 0.0009(12)
C22 0.0175(12) 0.0184(14) 0.0206(14) 0.0034(11) 0.0022(11) 0.0056(11)
C23 0.0228(14) 0.0264(16) 0.0243(16) 0.0030(13) 0.0003(12) 0.0032(12)
C24 0.0246(15) 0.0207(16) 0.0333(18) 0.0110(13) 0.0041(13) 0.0072(12)
C25 0.0210(13) 0.0197(15) 0.0296(16) -0.0029(12) 0.0048(12) 0.0065(12)
C26 0.0173(12) 0.0163(14) 0.0195(14) 0.0031(11) 0.0074(11) 0.0009(10)
C27 0.0234(14) 0.0325(17) 0.0229(16) -0.0021(13) 0.0107(12) 0.0051(13)
C28 0.0161(13) 0.0332(17) 0.0239(16) 0.0019(13) 0.0052(12) 0.0034(12)
C29 0.0216(15) 0.0256(17) 0.055(2) 0.0167(15) 0.0186(15) 0.0033(13)
C30 0.0189(13) 0.0127(13) 0.0214(15) -0.0009(11) 0.0043(11) -0.0015(10)
C31 0.0216(13) 0.0149(14) 0.0219(14) 0.0031(11) 0.0055(11) 0.0007(11)
C32 0.0191(13) 0.0153(13) 0.0184(14) 0.0008(11) 0.0050(11) -0.0029(10)
C33 0.0157(12) 0.0145(13) 0.0158(13) -0.0015(10) 0.0045(10) -0.0012(10)
C34 0.0170(12) 0.0144(13) 0.0144(13) -0.0016(10) 0.0045(10) -0.0042(10)
C35 0.0204(13) 0.0194(13) 0.0164(13) 0.0016(11) 0.0073(11) 0.0012(11)
C36 0.0194(13) 0.0213(15) 0.0241(15) -0.0011(11) 0.0109(12) 0.0049(11)
C37 0.0183(13) 0.0180(14) 0.0181(14) 0.0033(11) 0.0049(11) 0.0027(11)
C38 0.0159(11) 0.0136(12) 0.0164(11) 0.0011(12) 0.0039(9) -0.0027(12)
C39 0.0144(11) 0.0137(13) 0.0170(12) -0.0012(11) 0.0039(9) -0.0012(11)
C40 0.0161(12) 0.0154(13) 0.0170(13) 0.0000(11) 0.0030(10) -0.0032(10)
C41 0.0208(12) 0.0194(16) 0.0129(12) 0.0013(10) 0.0036(10) -0.0033(11)
C42 0.0167(12) 0.0155(12) 0.0160(13) -0.0024(10) 0.0058(10) -0.0046(10)
C43 0.0217(13) 0.0133(13) 0.0265(15) 0.0011(11) 0.0075(12) 0.0023(11)
C44 0.0331(17) 0.0308(18) 0.0313(18) -0.0102(14) 0.0097(14) 0.0054(14)
C45 0.0364(17) 0.0179(16) 0.048(2) 0.0062(14) 0.0211(16) 0.0080(13)
C46 0.0225(14) 0.0211(16) 0.0343(18) 0.0019(13) 0.0079(13) 0.0042(12)
C47 0.0266(15) 0.0226(15) 0.0217(15) 0.0057(12) 0.0122(12) 0.0010(12)
C48 0.0273(15) 0.0250(16) 0.0375(19) 0.0010(14) 0.0176(14) -0.0045(13)
C49 0.050(2) 0.034(2) 0.037(2) 0.0191(16) 0.0274(17) 0.0107(16)
C50 0.0270(15) 0.0329(18) 0.0205(15) -0.0007(13) 0.0078(12) 0.0061(13)
C51 0.0169(12) 0.0217(15) 0.0173(14) 0.0031(11) 0.0027(10) 0.0005(11)
C52 0.0165(13) 0.0270(15) 0.0251(15) 0.0025(13) 0.0023(11) -0.0009(11)
C53 0.0254(15) 0.0365(18) 0.0174(15) 0.0038(13) 0.0014(12) 0.0060(13)
C54 0.0261(15) 0.0225(16) 0.0278(16) 0.0047(13) 0.0093(13) 0.0013(12)
C55 0.0171(13) 0.0195(14) 0.0160(13) -0.0044(11) 0.0062(10) -0.0031(11)
C56 0.0237(14) 0.0280(16) 0.0195(15) -0.0077(12) 0.0074(11) -0.0054(12)
C57 0.0243(14) 0.0203(15) 0.0206(15) -0.0033(12) 0.0077(12) 0.0017(11)
C58 0.0213(12) 0.0231(13) 0.0230(13) -0.0048(15) 0.0088(10) -0.0065(14)
C59 0.098(4) 0.044(3) 0.038(2) 0.0109(19) 0.013(2) 0.030(3)
C60 0.062(3) 0.028(2) 0.056(3) 0.0151(18) 0.009(2) 0.0046(18)
C61 0.0263(16) 0.038(2) 0.042(2) 0.0145(16) 0.0084(14) 0.0056(14)
C62 0.0303(17) 0.039(2) 0.038(2) 0.0153(17) 0.0077(14) 0.0064(15)
C63 0.047(2) 0.032(2) 0.058(3) 0.0146(19) 0.0164(19) 0.0079(17)
C64 0.0301(16) 0.0329(18) 0.0250(16) 0.0043(14) 0.0099(13) 0.0077(14)
C65 0.0299(17) 0.042(2) 0.044(2) 0.0144(17) 0.0130(15) 0.0093(15)
C66 0.0325(18) 0.048(2) 0.044(2) 0.0025(18) 0.0164(16) 0.0006(16)
C67 0.055(2) 0.0299(19) 0.0300(18) -0.0006(15) 0.0166(16) -0.0020(16)
C68 0.047(2) 0.0308(19) 0.0223(17) -0.0013(14) 0.0025(15) 0.0109(15)
C69 0.0318(17) 0.038(2) 0.0220(16) -0.0019(14) 0.0024(13) 0.0050(14)

loop_
_atom_type_symbol
_atom_type_description
_atom_type_scat_dispersion_real
_atom_type_scat_dispersion_imag
_atom_type_scat_source
C C 0.0033 0.0016 'International Tables Vol C Tables 4.2.6.8 and 6.1.1.4'
H H 0.0000 0.0000 'International Tables Vol C Tables 4.2.6.8 and 6.1.1.4'
Fe Fe 0.3463 0.8444 'International Tables Vol C Tables 4.2.6.8 and 6.1.1.4'
K K 0.2009 0.2494 'International Tables Vol C Tables 4.2.6.8 and 6.1.1.4'
N N 0.0061 0.0033 'International Tables Vol C Tables 4.2.6.8 and 6.1.1.4'
O O 0.0106 0.0060 'International Tables Vol C Tables 4.2.6.8 and 6.1.1.4'
Te Te -0.5308 1.6751 'International Tables Vol C Tables 4.2.6.8 and 6.1.1.4'

loop_
_geom_angle_atom_site_label_1
_geom_angle_atom_site_label_2
_geom_angle_atom_site_label_3
_geom_angle
_geom_angle_site_symmetry_1
_geom_angle_site_symmetry_3
_geom_angle_publ_flag
Fe1 Te1 Fe2 112.124(13) . . ?
Fe1 Te1 K1 74.927(13) . . ?
Fe1 Te1 K2 74.117(13) . . ?
Fe2 Te1 K1 75.121(13) . . ?
Fe2 Te1 K2 73.740(13) . . ?
K1 Te1 K2 122.701(14) . . ?
N1 Fe1 Te1 110.05(6) . . ?
N1 Fe1 N3 142.07(9) . . ?
N2 Fe1 Te1 130.64(6) . . ?
N2 Fe1 N1 77.34(9) . . ?
N2 Fe1 N3 76.80(9) . . ?
N3 Fe1 Te1 107.83(6) . . ?
N4 Fe2 Te1 110.94(6) . . ?
N5 Fe2 Te1 125.89(6) . . ?
N5 Fe2 N4 76.98(9) . . ?
N5 Fe2 N6 77.37(9) . . ?
N6 Fe2 Te1 108.91(6) . . ?
N6 Fe2 N4 140.02(9) . . ?
O1 K1 N1 112.43(7) . . ?
O1 K1 N4 120.00(7) . . ?
O1 K1 C33 116.97(8) . . ?
N1 K1 N4 127.56(6) . . ?
N1 K1 C33 123.13(7) . . ?
C33 K1 N4 26.50(7) . . ?
N3 K2 N6 130.25(7) . . ?
N3 K2 C10 26.94(6) . . ?
N3 K2 C39 130.47(7) . . ?
N6 K2 C10 130.61(7) . . ?
N6 K2 C39 27.01(7) . . ?
C39 K2 C10 116.29(7) . . ?
C60 O1 K1 129.4(2) . . ?
C61 O1 K1 110.31(19) . . ?
C61 O1 C60 113.7(3) . . ?
Fe1 N1 K1 98.78(8) . . ?
C1 N1 Fe1 139.44(18) . . ?
C1 N1 K1 85.66(15) . . ?
C1 N1 C4 106.8(2) . . ?
C4 N1 Fe1 113.66(17) . . ?
C4 N1 K1 87.58(15) . . ?
C5 N2 Fe1 116.94(18) . . ?
C9 N2 Fe1 117.82(18) . . ?
C9 N2 C5 124.3(2) . . ?
Fe1 N3 K2 99.57(8) . . ?
C10 N3 Fe1 113.94(17) . . ?
C10 N3 K2 80.35(14) . . ?
C13 N3 Fe1 139.28(18) . . ?
C13 N3 K2 82.94(15) . . ?
C13 N3 C10 106.6(2) . . ?
Fe2 N4 K1 98.34(8) . . ?
C30 N4 Fe2 138.72(19) . . ?
C30 N4 K1 84.41(15) . . ?
C30 N4 C33 107.2(2) . . ?
C33 N4 Fe2 113.47(18) . . ?
C33 N4 K1 76.55(14) . . ?
C34 N5 Fe2 116.97(18) . . ?
C38 N5 Fe2 118.12(17) . . ?
C38 N5 C34 124.2(2) . . ?
Fe2 N6 K2 99.68(8) . . ?
C39 N6 Fe2 114.78(17) . . ?
C39 N6 K2 79.31(15) . . ?
C42 N6 Fe2 138.17(19) . . ?
C42 N6 K2 85.69(15) . . ?
C42 N6 C39 107.0(2) . . ?
N1 C1 K1 69.26(14) . . ?
N1 C1 C2 109.6(2) . . ?
N1 C1 C14 123.4(2) . . ?
C2 C1 K1 93.38(16) . . ?
C2 C1 C14 127.1(2) . . ?
C14 C1 K1 104.17(17) . . ?
C1 C2 C3 108.7(2) . . ?
C2 C3 C18 123.5(2) . . ?
C4 C3 C2 104.9(2) . . ?
C4 C3 C18 131.0(2) . . ?
N1 C4 C3 110.1(2) . . ?
N1 C4 C5 115.3(2) . . ?
C3 C4 C5 134.0(2) . . ?
N2 C5 C4 112.6(2) . . ?
N2 C5 C6 118.1(2) . . ?
C6 C5 C4 129.2(3) . . ?
C7 C6 C5 118.5(3) . . ?
C6 C7 C8 121.7(2) . . ?
C7 C8 C9 118.4(3) . . ?
N2 C9 C8 118.3(3) . . ?
N2 C9 C10 112.4(2) . . ?
C8 C9 C10 129.3(2) . . ?
N3 C10 K2 72.71(14) . . ?
N3 C10 C9 114.8(2) . . ?
N3 C10 C11 109.8(2) . . ?
C9 C10 K2 109.44(16) . . ?
C11 C10 K2 87.11(16) . . ?
C11 C10 C9 135.2(2) . . ?
C10 C11 C12 105.0(2) . . ?
C10 C11 C22 131.0(2) . . ?
C12 C11 C22 123.4(2) . . ?
C13 C12 C11 108.7(2) . . ?
N3 C13 K2 71.16(14) . . ?
N3 C13 C12 109.8(2) . . ?
N3 C13 C26 123.9(2) . . ?
C12 C13 K2 85.12(16) . . ?
C12 C13 C26 126.3(2) . . ?
C26 C13 K2 110.93(17) . . ?
C1 C14 C15 111.1(2) . . ?
C1 C14 C16 109.5(2) . . ?
C1 C14 C17 111.0(2) . . ?
C15 C14 C16 107.5(2) . . ?
C17 C14 C15 109.5(3) . . ?
C17 C14 C16 108.3(3) . . ?
C3 C18 C19 112.7(2) . . ?
C3 C18 C20 110.3(2) . . ?
C3 C18 C21 110.1(2) . . ?
C19 C18 C20 110.9(2) . . ?
C19 C18 C21 105.8(2) . . ?
C20 C18 C21 106.7(2) . . ?
C11 C22 C23 111.3(2) . . ?
C11 C22 C25 109.6(2) . . ?
C23 C22 C25 111.8(2) . . ?
C24 C22 C11 110.4(2) . . ?
C24 C22 C23 106.5(2) . . ?
C24 C22 C25 107.1(3) . . ?
C13 C26 C27 110.4(2) . . ?
C13 C26 C28 111.9(2) . . ?
C13 C26 C29 109.2(2) . . ?
C28 C26 C27 108.5(2) . . ?
C28 C26 C29 108.7(3) . . ?
C29 C26 C27 108.1(3) . . ?
N4 C30 K1 70.83(14) . . ?
N4 C30 C31 109.6(2) . . ?
N4 C30 C43 122.9(3) . . ?
C31 C30 K1 81.57(17) . . ?
C31 C30 C43 127.3(3) . . ?
C43 C30 K1 117.74(17) . . ?
C30 C31 C32 108.6(3) . . ?
C31 C32 K1 80.67(16) . . ?
C31 C32 C33 105.2(2) . . ?
C31 C32 C47 123.8(3) . . ?
C33 C32 K1 69.75(15) . . ?
C33 C32 C47 130.9(3) . . ?
C47 C32 K1 117.78(18) . . ?
N4 C33 K1 76.95(14) . . ?
N4 C33 C32 109.3(2) . . ?
N4 C33 C34 114.6(2) . . ?
C32 C33 K1 84.59(16) . . ?
C32 C33 C34 135.4(3) . . ?
C34 C33 K1 112.38(17) . . ?
N5 C34 C33 111.9(2) . . ?
N5 C34 C35 118.0(2) . . ?
C35 C34 C33 130.0(3) . . ?
C36 C35 C34 118.8(3) . . ?
C35 C36 C37 121.2(3) . . ?
C36 C37 C38 118.7(3) . . ?
N5 C38 C37 118.6(2) . . ?
N5 C38 C39 111.8(2) . . ?
C37 C38 C39 129.7(3) . . ?
N6 C39 K2 73.68(14) . . ?
N6 C39 C38 114.6(2) . . ?
C38 C39 K2 106.62(17) . . ?
C40 C39 K2 88.88(17) . . ?
C40 C39 N6 109.5(2) . . ?
C40 C39 C38 135.7(2) . . ?
C39 C40 C41 105.2(2) . . ?
C39 C40 C51 130.9(2) . . ?
C41 C40 C51 123.8(2) . . ?
C42 C41 C40 108.6(2) . . ?
N6 C42 K2 69.00(14) . . ?
N6 C42 C41 109.7(2) . . ?
N6 C42 C55 123.4(2) . . ?
C41 C42 K2 86.32(17) . . ?
C41 C42 C55 126.9(3) . . ?
C55 C42 K2 109.51(16) . . ?
C30 C43 C44 109.5(2) . . ?
C30 C43 C45 109.6(2) . . ?
C30 C43 C46 112.4(2) . . ?
C45 C43 C44 108.1(3) . . ?
C45 C43 C46 109.3(2) . . ?
C46 C43 C44 108.0(3) . . ?
C32 C47 C48 110.6(2) . . ?
C32 C47 C49 110.2(2) . . ?
C32 C47 C50 110.5(2) . . ?
C48 C47 C49 106.3(3) . . ?
C50 C47 C48 112.2(3) . . ?
C50 C47 C49 106.8(3) . . ?
C40 C51 C52 111.7(2) . . ?
C40 C51 C53 110.2(2) . . ?
C40 C51 C54 110.1(2) . . ?
C53 C51 C52 106.3(2) . . ?
C54 C51 C52 111.4(2) . . ?
C54 C51 C53 107.0(2) . . ?
C42 C55 C56 110.0(2) . . ?
C42 C55 C57 111.6(2) . . ?
C42 C55 C58 110.0(2) . . ?
C56 C55 C57 108.4(2) . . ?
C56 C55 C58 108.6(2) . . ?
C58 C55 C57 108.1(2) . . ?
O1 C60 C59 109.4(3) . . ?
O1 C61 C62 113.0(3) . . ?
C65 C64 C63 120.5(3) . . ?
C69 C64 C63 120.7(3) . . ?
C69 C64 C65 118.8(3) . . ?
C66 C65 C64 120.4(3) . . ?
C67 C66 C65 120.5(3) . . ?
C66 C67 C68 119.3(4) . . ?
C67 C68 C69 120.5(3) . . ?
C64 C69 C68 120.4(3) . . ?

loop_
_geom_bond_atom_site_label_1
_geom_bond_atom_site_label_2
_geom_bond_distance
_geom_bond_site_symmetry_2
_geom_bond_publ_flag
Te1 Fe1 2.6029(4) . ?
Te1 Fe2 2.6187(4) . ?
Te1 K1 3.6935(6) . ?
Te1 K2 3.7105(6) . ?
Fe1 N1 2.090(2) . ?
Fe1 N2 2.056(2) . ?
Fe1 N3 2.094(2) . ?
Fe2 N4 2.066(2) . ?
Fe2 N5 2.053(2) . ?
Fe2 N6 2.062(2) . ?
K1 O1 2.802(2) . ?
K1 N1 3.020(2) . ?
K1 N4 3.070(2) . ?
K1 C33 3.065(3) . ?
K2 N3 2.967(2) . ?
K2 N6 2.978(2) . ?
K2 C10 3.064(3) . ?
K2 C39 3.049(3) . ?
O1 C60 1.440(5) . ?
O1 C61 1.423(5) . ?
N1 C1 1.369(3) . ?
N1 C4 1.402(3) . ?
N2 C5 1.351(4) . ?
N2 C9 1.349(3) . ?
N3 C10 1.408(3) . ?
N3 C13 1.370(4) . ?
N4 C30 1.361(4) . ?
N4 C33 1.406(4) . ?
N5 C34 1.355(3) . ?
N5 C38 1.349(4) . ?
N6 C39 1.409(3) . ?
N6 C42 1.363(4) . ?
C1 C2 1.394(4) . ?
C1 C14 1.519(4) . ?
C2 C3 1.416(4) . ?
C3 C4 1.410(4) . ?
C3 C18 1.531(4) . ?
C4 C5 1.460(4) . ?
C5 C6 1.410(4) . ?
C6 C7 1.382(4) . ?
C7 C8 1.385(4) . ?
C8 C9 1.408(4) . ?
C9 C10 1.468(4) . ?
C10 C11 1.411(4) . ?
C11 C12 1.414(4) . ?
C11 C22 1.534(4) . ?
C12 C13 1.388(4) . ?
C13 C26 1.521(4) . ?
C14 C15 1.538(4) . ?
C14 C16 1.545(4) . ?
C14 C17 1.526(4) . ?
C18 C19 1.537(4) . ?
C18 C20 1.540(4) . ?
C18 C21 1.545(4) . ?
C22 C23 1.539(4) . ?
C22 C24 1.534(4) . ?
C22 C25 1.544(4) . ?
C26 C27 1.540(4) . ?
C26 C28 1.526(4) . ?
C26 C29 1.532(4) . ?
C30 C31 1.392(4) . ?
C30 C43 1.523(4) . ?
C31 C32 1.411(4) . ?
C32 C33 1.415(4) . ?
C32 C47 1.526(4) . ?
C33 C34 1.471(4) . ?
C34 C35 1.403(4) . ?
C35 C36 1.385(4) . ?
C36 C37 1.393(4) . ?
C37 C38 1.393(4) . ?
C38 C39 1.478(3) . ?
C39 C40 1.408(4) . ?
C40 C41 1.417(4) . ?
C40 C51 1.524(4) . ?
C41 C42 1.389(4) . ?
C42 C55 1.521(4) . ?
C43 C44 1.539(4) . ?
C43 C45 1.530(4) . ?
C43 C46 1.530(4) . ?
C47 C48 1.541(4) . ?
C47 C49 1.542(4) . ?
C47 C50 1.537(5) . ?
C51 C52 1.540(4) . ?
C51 C53 1.539(4) . ?
C51 C54 1.535(4) . ?
C55 C56 1.533(4) . ?
C55 C57 1.537(4) . ?
C55 C58 1.533(4) . ?
C59 C60 1.496(6) . ?
C61 C62 1.508(5) . ?
C63 C64 1.513(5) . ?
C64 C65 1.390(5) . ?
C64 C69 1.373(5) . ?
C65 C66 1.383(6) . ?
C66 C67 1.371(5) . ?
C67 C68 1.375(5) . ?
C68 C69 1.392(5) . ?
